data_7204543
loop_
_publ_author_name
'Edwards, Dennis A.'
'Mahon, Mary F.'
'Molloy, Kieran C.'
'Ogrodnik, Virginie'

_publ_section_title
;
 Aerosol-assisted chemical vapour deposition of silver films from
 adducts of functionalised silver carboxylates
;
_journal_issue 3
_journal_name_full 'Journal of Materials Chemistry'
_journal_page_first 563
_journal_paper_doi 10.1039/b210085c
_journal_volume 13
_journal_year 2003
_chemical_formula_sum 'C20.5 H18.5 Ag0.5 O P'
_chemical_formula_weight 365.76
_chemical_name_systematic
; 
? 
;
_space_group_IT_number 2
_symmetry_space_group_name_Hall '-P 1'
_symmetry_space_group_name_H-M 'P -1'
_atom_sites_solution_hydrogens geom
_atom_sites_solution_primary direct
_atom_sites_solution_secondary difmap
_audit_creation_method SHELXL
_cell_angle_alpha 66.26(3)
_cell_angle_beta 62.40(3)
_cell_angle_gamma 72.79(3)
_cell_formula_units_Z 4
_cell_length_a 12.806(5)
_cell_length_b 12.996(4)
_cell_length_c 13.056(6)
_cell_measurement_temperature 293(2)
_cell_volume 1746.6(13)
_computing_structure_refinement 'SHELXL-93 (Sheldrick, 1993)'
_computing_structure_solution 'SHELXS-86 (Sheldrick, 1990)'
_diffrn_ambient_temperature 293(2)
_diffrn_radiation_monochromator graphite
_diffrn_radiation_source 'fine-focus sealed tube'
_diffrn_radiation_wavelength 0.70930
_diffrn_reflns_av_R_equivalents 0.0174
_diffrn_reflns_av_sigmaI/netI 0.0248
_diffrn_reflns_limit_h_max 0
_diffrn_reflns_limit_h_min -14
_diffrn_reflns_limit_k_max 14
_diffrn_reflns_limit_k_min -14
_diffrn_reflns_limit_l_max 13
_diffrn_reflns_limit_l_min -14
_diffrn_reflns_number 5758
_diffrn_reflns_theta_max 23.93
_diffrn_reflns_theta_min 2.01
_exptl_absorpt_coefficient_mu 0.703
_exptl_crystal_density_diffrn 1.391
_exptl_crystal_F_000 752
_exptl_crystal_size_max 0.3
_exptl_crystal_size_mid 0.3
_exptl_crystal_size_min 0.3
_refine_diff_density_max 0.442
_refine_diff_density_min -0.331
_refine_diff_density_rms 0.070
_refine_ls_extinction_coef 0.0023(7)
_refine_ls_extinction_expression Fc^*^=kFc[1+0.001xFc^2^\l^3^/sin(2\q)]^-1/4^
_refine_ls_extinction_method SHELXL
_refine_ls_goodness_of_fit_all 1.061
_refine_ls_goodness_of_fit_obs 1.070
_refine_ls_matrix_type full
_refine_ls_number_parameters 435
_refine_ls_number_reflns 5466
_refine_ls_number_restraints 2
_refine_ls_restrained_S_all 1.100
_refine_ls_restrained_S_obs 1.070
_refine_ls_R_factor_all 0.0442
_refine_ls_R_factor_obs 0.0325
_refine_ls_shift/esd_max -0.002
_refine_ls_shift/esd_mean 0.000
_refine_ls_structure_factor_coef Fsqd
_refine_ls_weighting_details 'w=1/[\s^2^(Fo^2^)+(0.0693P)^2^+0.8933P] where P=(Fo^2^+2Fc^2^)/3'
_refine_ls_weighting_scheme calc
_refine_ls_wR_factor_all 0.1109
_refine_ls_wR_factor_obs 0.0993
_reflns_number_observed 4700
_reflns_number_total 5477
_reflns_observed_criterion >2sigma(I)
_cod_data_source_file b210085c.txt
_cod_data_source_block 97vo1
_cod_depositor_comments
;
The following automatic conversions were performed:

'_refine_ls_weighting_scheme' value 'calc
w=1/[\s^2^(Fo^2^)+(0.0693P)^2^+0.8933P] where P=(Fo^2^+2Fc^2^)/3' was
changed to 'calc'. New tag '_refine_ls_weighting_details' was
created. The value of the new tag was set to
'w=1/[\s^2^(Fo^2^)+(0.0693P)^2^+0.8933P] where P=(Fo^2^+2Fc^2^)/3'.

Automatic conversion script
Id: cif_fix_values 3143 2015-03-26 13:38:13Z robertas 
;
_cod_original_cell_volume 1746.6(12)
_cod_original_formula_sum 'C20.50 H18.50 Ag0.50 O P'
_cod_database_code 7204543

loop_
_symmetry_equiv_pos_as_xyz
'x, y, z'
'-x, -y, -z'

loop_
_atom_site_aniso_label
_atom_site_aniso_U_11
_atom_site_aniso_U_22
_atom_site_aniso_U_33
_atom_site_aniso_U_23
_atom_site_aniso_U_13
_atom_site_aniso_U_12
Ag1 0.0410(2) 0.0413(2) 0.0447(2) -0.01738(12) -0.01354(13) -0.00645(11)
P1 0.0351(5) 0.0334(5) 0.0428(5) -0.0134(4) -0.0147(4) -0.0039(4)
P2 0.0395(5) 0.0383(5) 0.0362(5) -0.0125(4) -0.0134(4) -0.0058(4)
O1 0.095(2) 0.047(2) 0.067(2) -0.0161(14) -0.051(2) -0.003(2)
O2 0.103(3) 0.074(2) 0.114(3) -0.053(2) -0.079(3) 0.032(2)
C1 0.032(2) 0.035(2) 0.039(2) -0.0140(14) -0.0108(14) -0.0024(14)
C2 0.056(2) 0.048(2) 0.051(2) -0.014(2) -0.027(2) -0.009(2)
C3 0.063(3) 0.060(3) 0.052(2) -0.009(2) -0.034(2) 0.001(2)
C4 0.057(2) 0.040(2) 0.054(2) -0.009(2) -0.018(2) 0.004(2)
C5 0.064(3) 0.039(2) 0.065(3) -0.024(2) -0.023(2) -0.002(2)
C6 0.045(2) 0.040(2) 0.057(2) -0.015(2) -0.025(2) -0.002(2)
C7 0.037(2) 0.042(2) 0.047(2) -0.019(2) -0.016(2) -0.0014(15)
C8 0.044(2) 0.047(2) 0.052(2) -0.021(2) -0.013(2) -0.004(2)
C9 0.049(2) 0.071(3) 0.055(2) -0.026(2) -0.007(2) -0.012(2)
C10 0.053(3) 0.083(4) 0.077(3) -0.051(3) -0.006(2) -0.003(2)
C11 0.079(4) 0.058(3) 0.104(4) -0.051(3) -0.009(3) 0.004(3)
C12 0.067(3) 0.041(2) 0.071(3) -0.029(2) -0.006(2) -0.007(2)
C13 0.037(2) 0.048(2) 0.038(2) -0.014(2) -0.010(2) -0.011(2)
C14 0.067(3) 0.048(2) 0.051(2) -0.022(2) -0.024(2) 0.000(2)
C15 0.105(4) 0.070(3) 0.061(3) -0.037(3) -0.031(3) -0.013(3)
C16 0.080(3) 0.097(4) 0.058(3) -0.031(3) -0.033(3) -0.017(3)
C17 0.064(3) 0.083(3) 0.059(3) -0.026(2) -0.034(2) 0.003(2)
C18 0.056(2) 0.064(3) 0.055(2) -0.029(2) -0.026(2) 0.006(2)
C19 0.048(2) 0.040(2) 0.048(2) -0.015(2) -0.021(2) -0.003(2)
C20 0.050(2) 0.054(2) 0.072(3) -0.013(2) -0.024(2) -0.005(2)
C21 0.050(3) 0.064(3) 0.105(4) -0.022(3) -0.035(3) 0.006(2)
C22 0.081(3) 0.048(3) 0.095(4) -0.025(3) -0.053(3) 0.012(2)
C23 0.083(3) 0.040(2) 0.076(3) -0.011(2) -0.043(3) -0.007(2)
C24 0.057(2) 0.044(2) 0.058(2) -0.016(2) -0.028(2) -0.006(2)
C25 0.043(2) 0.038(2) 0.043(2) -0.012(2) -0.018(2) -0.003(2)
C26 0.048(2) 0.041(2) 0.046(2) -0.017(2) -0.018(2) -0.001(2)
C27 0.056(2) 0.049(2) 0.060(3) -0.006(2) -0.017(2) -0.015(2)
C28 0.060(3) 0.046(2) 0.092(4) -0.012(2) -0.027(3) -0.019(2)
C29 0.079(3) 0.062(3) 0.078(3) -0.024(2) -0.043(3) -0.017(2)
C30 0.076(3) 0.056(2) 0.050(2) -0.011(2) -0.031(2) -0.019(2)
C31 0.044(2) 0.033(2) 0.046(2) -0.0029(15) -0.021(2) -0.0065(15)
C32 0.046(2) 0.063(3) 0.059(3) -0.009(2) -0.024(2) -0.011(2)
C33 0.068(3) 0.076(3) 0.083(4) -0.007(3) -0.048(3) -0.015(2)
C34 0.089(4) 0.083(3) 0.064(3) -0.005(3) -0.044(3) -0.033(3)
C35 0.088(4) 0.075(3) 0.051(3) -0.014(2) -0.030(2) -0.026(3)
C36 0.052(2) 0.063(3) 0.050(2) -0.014(2) -0.019(2) -0.016(2)
C37 0.052(2) 0.044(2) 0.056(2) -0.018(2) -0.023(2) -0.005(2)
C38 0.107(4) 0.063(3) 0.069(3) -0.030(2) -0.036(3) -0.018(3)
C39 0.130(6) 0.097(4) 0.082(4) -0.039(3) -0.050(4) -0.024(4)
C40 0.121(21) 0.169(25) 0.075(10) 0.017(14) -0.047(12) -0.011(17)
C41 0.156(22) 0.181(19) 0.116(13) -0.103(15) 0.016(13) -0.078(16)
C40A 0.097(14) 0.052(9) 0.103(19) -0.003(9) -0.016(14) 0.012(8)
C41A 0.076(22) 0.398(85) 0.319(76) -0.064(62) -0.025(28) -0.071(34)

loop_
_atom_site_label
_atom_site_type_symbol
_atom_site_fract_x
_atom_site_fract_y
_atom_site_fract_z
_atom_site_U_iso_or_equiv
_atom_site_thermal_displace_type
_atom_site_occupancy
_atom_site_calc_flag
_atom_site_refinement_flags
_atom_site_disorder_group
Ag1 Ag 0.11684(2) 0.72224(2) 0.71726(3) 0.04215(13) Uani 1 d . .
P1 P 0.28472(8) 0.82946(7) 0.62130(8) 0.0371(2) Uani 1 d . .
P2 P -0.07053(8) 0.75098(8) 0.88396(8) 0.0382(2) Uani 1 d . .
O1 O 0.1900(3) 0.5461(2) 0.6723(3) 0.0642(8) Uani 1 d . .
O2 O 0.0911(4) 0.6715(3) 0.5685(4) 0.0846(12) Uani 1 d . .
C1 C 0.2370(3) 0.9808(3) 0.5644(3) 0.0362(7) Uani 1 d . .
C2 C 0.1629(4) 1.0131(3) 0.5029(4) 0.0489(9) Uani 1 d . .
H2 H 0.1414(4) 0.9585(3) 0.4897(4) 0.059 Uiso 1 calc R .
C3 C 0.1207(4) 1.1266(4) 0.4609(4) 0.0582(11) Uani 1 d . .
H3 H 0.0710(4) 1.1478(4) 0.4198(4) 0.070 Uiso 1 calc R .
C4 C 0.1516(4) 1.2075(4) 0.4795(4) 0.0565(11) Uani 1 d . .
H4 H 0.1220(4) 1.2834(4) 0.4522(4) 0.068 Uiso 1 calc R .
C5 C 0.2268(4) 1.1767(3) 0.5389(4) 0.0557(10) Uani 1 d . .
H5 H 0.2492(4) 1.2318(3) 0.5503(4) 0.067 Uiso 1 calc R .
C6 C 0.2689(3) 1.0632(3) 0.5816(4) 0.0462(9) Uani 1 d . .
H6 H 0.3190(3) 1.0425(3) 0.6222(4) 0.055 Uiso 1 calc R .
C7 C 0.4130(3) 0.8001(3) 0.4899(3) 0.0413(8) Uani 1 d . .
C8 C 0.4742(3) 0.8837(3) 0.3922(4) 0.0486(9) Uani 1 d . .
H8 H 0.4498(3) 0.9591(3) 0.3904(4) 0.058 Uiso 1 calc R .
C9 C 0.5728(4) 0.8556(4) 0.2960(4) 0.0609(11) Uani 1 d . .
H9 H 0.6142(4) 0.9124(4) 0.2300(4) 0.073 Uiso 1 calc R .
C10 C 0.6092(4) 0.7462(5) 0.2976(5) 0.0715(13) Uani 1 d . .
H10 H 0.6752(4) 0.7278(5) 0.2329(5) 0.086 Uiso 1 calc R .
C11 C 0.5489(5) 0.6639(5) 0.3936(6) 0.086(2) Uani 1 d . .
H11 H 0.5754(5) 0.5886(5) 0.3953(6) 0.103 Uiso 1 calc R .
C12 C 0.4487(4) 0.6889(4) 0.4897(5) 0.0651(12) Uani 1 d . .
H12 H 0.4060(4) 0.6317(4) 0.5533(5) 0.078 Uiso 1 calc R .
C13 C -0.0508(3) 0.7589(3) 1.0104(3) 0.0418(8) Uani 1 d . .
C14 C -0.0922(4) 0.8542(4) 1.0476(4) 0.0545(10) Uani 1 d . .
H14 H -0.1378(4) 0.9154(4) 1.0123(4) 0.065 Uiso 1 calc R .
C15 C -0.0659(5) 0.8591(5) 1.1374(5) 0.0737(14) Uani 1 d . .
H15 H -0.0941(5) 0.9235(5) 1.1619(5) 0.088 Uiso 1 calc R .
C16 C 0.0013(5) 0.7697(5) 1.1900(4) 0.0721(14) Uani 1 d . .
H16 H 0.0198(5) 0.7736(5) 1.2493(4) 0.087 Uiso 1 calc R .
C17 C 0.0410(4) 0.6742(5) 1.1543(4) 0.0666(12) Uani 1 d . .
H17 H 0.0845(4) 0.6122(5) 1.1915(4) 0.080 Uiso 1 calc R .
C18 C 0.0168(4) 0.6696(4) 1.0642(4) 0.0562(10) Uani 1 d . .
H18 H 0.0465(4) 0.6054(4) 1.0391(4) 0.067 Uiso 1 calc R .
C19 C -0.1642(3) 0.8842(3) 0.8434(3) 0.0443(8) Uani 1 d . .
C20 C -0.2873(4) 0.8938(4) 0.8901(5) 0.0614(11) Uani 1 d . .
H20 H -0.3256(4) 0.8309(4) 0.9453(5) 0.074 Uiso 1 calc R .
C21 C -0.3528(4) 0.9965(4) 0.8549(6) 0.0759(14) Uani 1 d . .
H21 H -0.4352(4) 1.0022(4) 0.8865(6) 0.091 Uiso 1 calc R .
C22 C -0.2980(5) 1.0909(4) 0.7737(5) 0.0713(13) Uani 1 d . .
H22 H -0.3430(5) 1.1598(4) 0.7504(5) 0.086 Uiso 1 calc R .
C23 C -0.1771(5) 1.0824(4) 0.7277(5) 0.0642(12) Uani 1 d . .
H23 H -0.1395(5) 1.1461(4) 0.6736(5) 0.077 Uiso 1 calc R .
C24 C -0.1100(4) 0.9793(3) 0.7611(4) 0.0518(9) Uani 1 d . .
H24 H -0.0275(4) 0.9741(3) 0.7279(4) 0.062 Uiso 1 calc R .
C25 C -0.1688(3) 0.6443(3) 0.9510(3) 0.0421(8) Uani 1 d . .
C26 C -0.2118(3) 0.5806(3) 1.0723(3) 0.0452(9) Uani 1 d . .
H26 H -0.1892(3) 0.5896(3) 1.1260(3) 0.054 Uiso 1 calc R .
C27 C -0.2889(4) 0.5027(4) 1.1146(4) 0.0594(11) Uani 1 d . .
H27 H -0.3165(4) 0.4591(4) 1.1962(4) 0.071 Uiso 1 calc R .
C28 C -0.3244(4) 0.4900(4) 1.0360(5) 0.0673(13) Uani 1 d . .
H28 H -0.3782(4) 0.4400(4) 1.0653(5) 0.081 Uiso 1 calc R .
C29 C -0.2805(5) 0.5512(4) 0.9145(5) 0.0658(12) Uani 1 d . .
H29 H -0.3035(5) 0.5417(4) 0.8613(5) 0.079 Uiso 1 calc R .
C30 C -0.2025(4) 0.6265(4) 0.8720(4) 0.0577(11) Uani 1 d . .
H30 H -0.1714(4) 0.6663(4) 0.7893(4) 0.069 Uiso 1 calc R .
C31 C 0.3477(3) 0.8198(3) 0.7252(3) 0.0427(8) Uani 1 d . .
C32 C 0.4691(4) 0.8037(4) 0.6963(4) 0.0576(11) Uani 1 d . .
H32 H 0.5230(4) 0.7972(4) 0.6204(4) 0.069 Uiso 1 calc R .
C33 C 0.5103(5) 0.7970(5) 0.7810(5) 0.0727(14) Uani 1 d . .
H33 H 0.5917(5) 0.7845(5) 0.7617(5) 0.087 Uiso 1 calc R .
C34 C 0.4329(5) 0.8086(5) 0.8911(5) 0.0734(14) Uani 1 d . .
H34 H 0.4613(5) 0.8054(5) 0.9464(5) 0.088 Uiso 1 calc R .
C35 C 0.3129(5) 0.8251(4) 0.9212(4) 0.0688(13) Uani 1 d . .
H35 H 0.2601(5) 0.8332(4) 0.9967(4) 0.083 Uiso 1 calc R .
C36 C 0.2701(4) 0.8298(4) 0.8394(4) 0.0550(10) Uani 1 d . .
H36 H 0.1884(4) 0.8397(4) 0.8610(4) 0.066 Uiso 1 calc R .
C37 C 0.1456(4) 0.5763(3) 0.5968(4) 0.0493(9) Uani 1 d . .
C38 C 0.1596(6) 0.4917(4) 0.5365(5) 0.0747(14) Uani 1 d . .
H38A H 0.2259(6) 0.4337(4) 0.5448(5) 0.090 Uiso 1 calc R .
H38B H 0.0885(6) 0.4549(4) 0.5798(5) 0.090 Uiso 1 calc R .
C39 C 0.1800(7) 0.5411(6) 0.4061(6) 0.094(2) Uani 1 d D .
H39A H 0.1301(7) 0.6133(6) 0.3911(6) 0.112 Uiso 1 calc R 1
H39B H 0.1626(7) 0.4904(6) 0.3799(6) 0.112 Uiso 1 calc R 1
C40 C 0.3150(20) 0.5573(28) 0.3370(19) 0.140(10) Uani 0.55 d PD 1
H40 H 0.3553(20) 0.5228(28) 0.3886(19) 0.168 Uiso 0.55 calc PR 1
C41 C 0.3778(27) 0.6011(24) 0.2383(24) 0.147(11) Uani 0.55 d P 1
H41A H 0.3481(27) 0.6388(24) 0.1778(24) 0.176 Uiso 0.55 calc PR 1
H41B H 0.4577(27) 0.5985(24) 0.2198(24) 0.176 Uiso 0.55 calc PR 1
C40A C 0.2857(19) 0.5995(14) 0.3122(24) 0.107(8) Uani 0.45 d PD 2
H40A H 0.2694(19) 0.6761(14) 0.2728(24) 0.128 Uiso 0.45 calc PR 2
C41A C 0.3773(35) 0.5649(65) 0.2842(67) 0.294(43) Uani 0.45 d P 2
H41C H 0.3997(35) 0.4886(65) 0.3200(67) 0.353 Uiso 0.45 calc PR 2
H41D H 0.4349(35) 0.6109(65) 0.2241(67) 0.353 Uiso 0.45 calc PR 2

loop_
_atom_type_symbol
_atom_type_description
_atom_type_scat_dispersion_real
_atom_type_scat_dispersion_imag
_atom_type_scat_source
C C 0.0033 0.0016 'International Tables Vol C Tables 4.2.6.8 and 6.1.1.4'
H H 0.0000 0.0000 'International Tables Vol C Tables 4.2.6.8 and 6.1.1.4'
O O 0.0106 0.0060 'International Tables Vol C Tables 4.2.6.8 and 6.1.1.4'
P P 0.1023 0.0942 'International Tables Vol C Tables 4.2.6.8 and 6.1.1.4'
Ag Ag -0.8971 1.1015 'International Tables Vol C Tables 4.2.6.8 and 6.1.1.4'

loop_
_geom_angle_atom_site_label_1
_geom_angle_atom_site_label_2
_geom_angle_atom_site_label_3
_geom_angle
_geom_angle_site_symmetry_1
_geom_angle_site_symmetry_3
_geom_angle_publ_flag
O1 Ag1 P2 122.61(10) . . ?
O1 Ag1 P1 107.95(10) . . ?
P2 Ag1 P1 126.23(4) . . ?
O1 Ag1 O2 52.84(11) . . ?
P2 Ag1 O2 112.50(11) . . ?
P1 Ag1 O2 111.88(12) . . ?
C31 P1 C1 104.0(2) . . ?
C31 P1 C7 104.6(2) . . ?
C1 P1 C7 103.5(2) . . ?
C31 P1 Ag1 114.04(12) . . ?
C1 P1 Ag1 110.48(12) . . ?
C7 P1 Ag1 118.74(13) . . ?
C25 P2 C13 105.8(2) . . ?
C25 P2 C19 103.5(2) . . ?
C13 P2 C19 103.1(2) . . ?
C25 P2 Ag1 115.83(13) . . ?
C13 P2 Ag1 113.01(12) . . ?
C19 P2 Ag1 114.26(14) . . ?
C37 O1 Ag1 93.5(2) . . ?
C37 O2 Ag1 90.7(3) . . ?
C6 C1 C2 119.0(3) . . ?
C6 C1 P1 123.5(3) . . ?
C2 C1 P1 117.5(3) . . ?
C3 C2 C1 120.1(4) . . ?
C4 C3 C2 120.5(4) . . ?
C3 C4 C5 120.0(4) . . ?
C4 C5 C6 119.8(4) . . ?
C1 C6 C5 120.6(4) . . ?
C8 C7 C12 119.3(4) . . ?
C8 C7 P1 122.7(3) . . ?
C12 C7 P1 118.1(3) . . ?
C7 C8 C9 119.9(4) . . ?
C10 C9 C8 120.6(4) . . ?
C11 C10 C9 119.5(4) . . ?
C10 C11 C12 121.5(5) . . ?
C7 C12 C11 119.1(4) . . ?
C18 C13 C14 118.6(4) . . ?
C18 C13 P2 118.4(3) . . ?
C14 C13 P2 122.8(3) . . ?
C13 C14 C15 120.2(4) . . ?
C16 C15 C14 120.5(4) . . ?
C15 C16 C17 119.2(4) . . ?
C16 C17 C18 120.5(4) . . ?
C17 C18 C13 120.9(4) . . ?
C24 C19 C20 118.5(4) . . ?
C24 C19 P2 118.5(3) . . ?
C20 C19 P2 122.9(3) . . ?
C21 C20 C19 120.1(4) . . ?
C22 C21 C20 121.0(5) . . ?
C23 C22 C21 119.4(4) . . ?
C22 C23 C24 120.3(4) . . ?
C19 C24 C23 120.8(4) . . ?
C26 C25 C30 118.3(4) . . ?
C26 C25 P2 125.0(3) . . ?
C30 C25 P2 116.7(3) . . ?
C25 C26 C27 120.3(4) . . ?
C28 C27 C26 120.3(4) . . ?
C29 C28 C27 120.2(4) . . ?
C28 C29 C30 119.7(4) . . ?
C29 C30 C25 121.2(4) . . ?
C32 C31 C36 118.1(4) . . ?
C32 C31 P1 123.6(3) . . ?
C36 C31 P1 118.3(3) . . ?
C31 C32 C33 120.2(5) . . ?
C34 C33 C32 120.6(5) . . ?
C33 C34 C35 120.1(5) . . ?
C34 C35 C36 120.2(5) . . ?
C35 C36 C31 120.7(4) . . ?
O2 C37 O1 122.9(4) . . ?
O2 C37 C38 119.0(4) . . ?
O1 C37 C38 118.2(4) . . ?
C39 C38 C37 114.8(5) . . ?
C38 C39 C40A 122.6(14) . . ?
C38 C39 C40 105.4(9) . . ?
C41 C40 C39 136.8(24) . . ?
C41A C40A C39 128.6(46) . . ?

loop_
_geom_bond_atom_site_label_1
_geom_bond_atom_site_label_2
_geom_bond_distance
_geom_bond_site_symmetry_2
_geom_bond_publ_flag
Ag1 O1 2.401(3) . ?
Ag1 P2 2.433(2) . ?
Ag1 P1 2.4504(15) . ?
Ag1 O2 2.464(4) . ?
P1 C31 1.823(4) . ?
P1 C1 1.824(4) . ?
P1 C7 1.826(4) . ?
P2 C25 1.819(4) . ?
P2 C13 1.827(4) . ?
P2 C19 1.828(4) . ?
O1 C37 1.235(5) . ?
O2 C37 1.230(5) . ?
C1 C6 1.378(5) . ?
C1 C2 1.387(5) . ?
C2 C3 1.385(6) . ?
C3 C4 1.365(7) . ?
C4 C5 1.379(7) . ?
C5 C6 1.387(6) . ?
C7 C8 1.373(6) . ?
C7 C12 1.380(6) . ?
C8 C9 1.390(6) . ?
C9 C10 1.354(7) . ?
C10 C11 1.351(8) . ?
C11 C12 1.385(7) . ?
C13 C18 1.379(6) . ?
C13 C14 1.381(6) . ?
C14 C15 1.389(7) . ?
C15 C16 1.370(8) . ?
C16 C17 1.374(7) . ?
C17 C18 1.375(6) . ?
C19 C24 1.383(6) . ?
C19 C20 1.387(6) . ?
C20 C21 1.377(7) . ?
C21 C22 1.375(8) . ?
C22 C23 1.365(7) . ?
C23 C24 1.385(6) . ?
C25 C26 1.379(5) . ?
C25 C30 1.403(6) . ?
C26 C27 1.392(6) . ?
C27 C28 1.378(7) . ?
C28 C29 1.373(7) . ?
C29 C30 1.376(7) . ?
C31 C32 1.390(6) . ?
C31 C36 1.390(6) . ?
C32 C33 1.394(7) . ?
C33 C34 1.356(8) . ?
C34 C35 1.369(8) . ?
C35 C36 1.384(6) . ?
C37 C38 1.520(6) . ?
C38 C39 1.478(8) . ?
C39 C40A 1.49(2) . ?
C39 C40 1.57(2) . ?
C40 C41 1.16(3) . ?
C40A C41A 1.07(5) . ?
